data_7226157
loop_
_publ_author_name
'Heering, Christian'
'Francis, Biju'
'Nateghi, Bahareh'
'Makhloufi, Gamall'
'L\"udeke, Steffen'
'Janiak, Christoph'

_publ_section_title
;
 Syntheses, structures and properties of group 12 element (Zn, Cd, Hg)
 coordination polymers with a mixed-functional
 phosphonate-biphenyl-carboxylate linker
;
_journal_issue 27
_journal_name_full CrystEngComm
_journal_page_first 5209
_journal_paper_doi 10.1039/C6CE00587J
_journal_volume 18
_journal_year 2016
_chemical_formula_moiety 'C13 H9 O5 P Zn'
_chemical_formula_sum 'C13 H9 O5 P Zn'
_chemical_formula_weight 341.54
_space_group_crystal_system monoclinic
_space_group_IT_number 12
_space_group_name_Hall '-C 2y'
_space_group_name_H-M_alt 'C 1 2/m 1'
_symmetry_space_group_name_Hall '-C 2y'
_symmetry_space_group_name_H-M 'C 1 2/m 1'
_atom_sites_solution_hydrogens geom
_audit_creation_method SHELXL-2014/7
_audit_update_record
;
2016-03-13 deposited with the CCDC.
2016-05-25 downloaded from the CCDC.
;
_cell_angle_alpha 90
_cell_angle_beta 91.766(12)
_cell_angle_gamma 90
_cell_formula_units_Z 4
_cell_length_a 5.2848(12)
_cell_length_b 8.1031(18)
_cell_length_c 27.371(6)
_cell_measurement_reflns_used 2538
_cell_measurement_temperature 173(2)
_cell_measurement_theta_max 27.484
_cell_measurement_theta_min 2.284
_cell_volume 1171.6(5)
_computing_cell_refinement 'SAINT (Bruker, 2014)'
_computing_data_collection 'APEX2 (Bruker, 2014)'
_computing_data_reduction 'SAINT (Bruker, 2014)'
_computing_molecular_graphics 'DIAMOND 3.2 (Crystal Impact, 2009)'
_computing_publication_material 'SHELXL-97 (Sheldrick, 2008)'
_computing_structure_refinement 'SHELXL-2014/7 (Sheldrick, 2014)'
_computing_structure_solution 'SHELXL2014 (Sheldrick, 2008)'
_diffrn_ambient_temperature 173(2)
_diffrn_measured_fraction_theta_full 0.988
_diffrn_measured_fraction_theta_max 0.988
_diffrn_measurement_device_type 'Bruker Kappa APEX-II CCD area detector'
_diffrn_measurement_method '\w scans'
_diffrn_radiation_type MoK\a
_diffrn_radiation_wavelength 0.71073
_diffrn_reflns_av_R_equivalents 0.0542
_diffrn_reflns_av_unetI/netI 0.0543
_diffrn_reflns_Laue_measured_fraction_full 0.988
_diffrn_reflns_Laue_measured_fraction_max 0.988
_diffrn_reflns_limit_h_max 5
_diffrn_reflns_limit_h_min -6
_diffrn_reflns_limit_k_max 9
_diffrn_reflns_limit_k_min -9
_diffrn_reflns_limit_l_max 31
_diffrn_reflns_limit_l_min -32
_diffrn_reflns_number 5207
_diffrn_reflns_point_group_measured_fraction_full 0.988
_diffrn_reflns_point_group_measured_fraction_max 0.988
_diffrn_reflns_theta_full 24.965
_diffrn_reflns_theta_max 24.965
_diffrn_reflns_theta_min 2.233
_diffrn_source 'microfocus sealed tube'
_exptl_absorpt_coefficient_mu 2.249
_exptl_absorpt_correction_T_max 0.7454
_exptl_absorpt_correction_T_min 0.7237
_exptl_absorpt_correction_type multi-scan
_exptl_absorpt_process_details '(<i>SADABS</i>; Sheldrick, 2012)'
_exptl_crystal_colour colorless
_exptl_crystal_density_diffrn 1.936
_exptl_crystal_description spheric
_exptl_crystal_F_000 688
_exptl_crystal_recrystallization_method 'Re-crystallisation from solvent'
_exptl_crystal_size_max 0.025
_exptl_crystal_size_mid 0.025
_exptl_crystal_size_min 0.025
_refine_diff_density_max 3.634
_refine_diff_density_min -1.723
_refine_diff_density_rms 0.184
_refine_ls_extinction_method none
_refine_ls_goodness_of_fit_ref 1.053
_refine_ls_hydrogen_treatment constr
_refine_ls_matrix_type full
_refine_ls_number_parameters 129
_refine_ls_number_reflns 1106
_refine_ls_number_restraints 0
_refine_ls_restrained_S_all 1.053
_refine_ls_R_factor_all 0.0830
_refine_ls_R_factor_gt 0.0681
_refine_ls_shift/su_max 0.000
_refine_ls_shift/su_mean 0.000
_refine_ls_structure_factor_coef Fsqd
_refine_ls_weighting_details 'w=1/[\s^2^(Fo^2^)+(0.0504P)^2^+40.4792P] where P=(Fo^2^+2Fc^2^)/3'
_refine_ls_weighting_scheme calc
_refine_ls_wR_factor_gt 0.1520
_refine_ls_wR_factor_ref 0.1630
_reflns_Friedel_coverage 0.000
_reflns_number_gt 912
_reflns_number_total 1106
_reflns_threshold_expression 'I > 2\s(I)'
_cod_data_source_file c6ce00587j2.cif
_cod_data_source_block BPPA_Zn
_cod_database_code 7226157
_shelx_shelxl_version_number 2014/7
_shelx_space_group_comment
;
The symmetry employed for this shelxl refinement is uniquely defined
by the following loop, which should always be used as a source of
symmetry information in preference to the above space-group names.
They are only intended as comments.
;
_shelx_estimated_absorpt_t_min 0.946
_shelx_estimated_absorpt_t_max 0.946
_solvent_exptl_crystal_recrystallization_method water

loop_
_space_group_symop_operation_xyz
'x, y, z'
'-x, y, -z'
'x+1/2, y+1/2, z'
'-x+1/2, y+1/2, -z'
'-x, -y, -z'
'x, -y, z'
'-x+1/2, -y+1/2, -z'
'x+1/2, -y+1/2, z'

loop_
_atom_site_label
_atom_site_type_symbol
_atom_site_fract_x
_atom_site_fract_y
_atom_site_fract_z
_atom_site_U_iso_or_equiv
_atom_site_adp_type
_atom_site_occupancy
_atom_site_site_symmetry_order
_atom_site_calc_flag
_atom_site_refinement_flags_posn
_atom_site_refinement_flags_adp
_atom_site_refinement_flags_occupancy
_atom_site_disorder_assembly
_atom_site_disorder_group
Zn Zn 0.5000 0.81938(15) 0.5000 0.0173(4) Uani 1 2 d S T P . .
P P 0.5626(4) 0.5000 0.43826(9) 0.0083(6) Uani 1 2 d S T P A .
O1 O 0.4161(8) 0.6556(5) 0.45089(16) 0.0089(10) Uani 1 1 d . . . . .
O2 O 0.8314(16) 0.5000 0.4632(3) 0.0332(15) Uani 1 2 d S T P . .
C1 C 0.6120(18) 0.5000 0.3737(4) 0.013(2) Uani 1 2 d S T P . .
C2 C 0.813(3) 0.418(2) 0.3553(5) 0.025(3) Uani 0.5 1 d . . P A -1
H2 H 0.9253 0.3599 0.3770 0.029 Uiso 0.5 1 calc R U P A -1
C3 C 0.856(3) 0.416(2) 0.3060(5) 0.027(4) Uani 0.5 1 d . . P A -1
H3 H 0.9967 0.3567 0.2944 0.032 Uiso 0.5 1 calc R U P A -1
C4 C 0.6990(19) 0.5000 0.2727(4) 0.017(2) Uani 1 2 d S T P . .
C5 C 0.493(3) 0.581(2) 0.2915(5) 0.023(3) Uani 0.5 1 d . . P A -2
H5 H 0.3779 0.6370 0.2697 0.028 Uiso 0.5 1 calc R U P A -2
C6 C 0.449(3) 0.584(2) 0.3414(5) 0.025(3) Uani 0.5 1 d . . P A -2
H6 H 0.3089 0.6429 0.3534 0.029 Uiso 0.5 1 calc R U P A -2
C7 C 0.750(2) 0.5000 0.2192(4) 0.021(2) Uani 1 2 d S T P A .
C8 C 0.958(3) 0.418(3) 0.2015(6) 0.038(5) Uani 0.5 1 d . . P A -3
H8 H 1.0693 0.3628 0.2239 0.046 Uiso 0.5 1 calc R U P A -3
C9 C 1.009(4) 0.415(3) 0.1526(7) 0.048(5) Uani 0.5 1 d . . P A -3
H9 H 1.1509 0.3560 0.1415 0.057 Uiso 0.5 1 calc R U P A -3
C10 C 0.848(3) 0.5000 0.1191(4) 0.037(3) Uani 1 2 d S T P . .
C11 C 0.641(4) 0.577(3) 0.1365(6) 0.048(6) Uani 0.5 1 d . . P A -4
H11 H 0.5263 0.6303 0.1143 0.057 Uiso 0.5 1 calc R U P A -4
C12 C 0.596(3) 0.579(3) 0.1853(6) 0.037(5) Uani 0.5 1 d . . P A -4
H12 H 0.4517 0.6368 0.1963 0.045 Uiso 0.5 1 calc R U P A -4
C13 C 0.910(3) 0.5000 0.0661(5) 0.055(4) Uani 1 2 d S T P A .
O3 O 0.766(2) 0.5737(15) 0.0382(4) 0.0332(15) Uani 0.5 1 d . . P A -5
H3A H 0.8175 0.5662 0.0096 0.050 Uiso 0.5 1 calc R U P A -5
O4 O 1.103(2) 0.4214(16) 0.0530(4) 0.0332(15) Uani 0.5 1 d . . P A -5

loop_
_atom_site_aniso_label
_atom_site_aniso_U_11
_atom_site_aniso_U_22
_atom_site_aniso_U_33
_atom_site_aniso_U_23
_atom_site_aniso_U_13
_atom_site_aniso_U_12
Zn 0.0226(7) 0.0082(7) 0.0206(7) 0.000 -0.0077(5) 0.000
P 0.0089(11) 0.0061(13) 0.0098(13) 0.000 -0.0010(9) 0.000
O1 0.012(2) 0.005(2) 0.010(2) -0.0028(18) -0.0035(17) 0.0028(19)
O2 0.042(4) 0.043(4) 0.015(3) 0.000 0.003(3) 0.000
C1 0.018(5) 0.005(5) 0.015(5) 0.000 0.000(4) 0.000
C2 0.026(6) 0.037(7) 0.011(5) 0.007(5) 0.001(4) 0.010(5)
C3 0.030(8) 0.036(9) 0.014(8) -0.001(7) 0.012(7) 0.005(8)
C4 0.021(5) 0.020(6) 0.011(5) 0.000 -0.001(4) 0.000
C5 0.029(8) 0.029(8) 0.013(8) 0.010(7) 0.001(6) 0.010(7)
C6 0.026(6) 0.037(7) 0.011(5) 0.007(5) 0.001(4) 0.010(5)
C7 0.024(6) 0.027(6) 0.012(5) 0.000 0.004(4) 0.000
C8 0.045(10) 0.056(12) 0.013(8) 0.009(8) 0.002(7) 0.013(9)
C9 0.054(12) 0.065(14) 0.026(10) -0.005(10) 0.018(9) 0.012(11)
C10 0.044(8) 0.052(9) 0.015(6) 0.000 0.005(6) 0.000
C11 0.055(12) 0.077(15) 0.011(8) 0.011(9) -0.002(8) 0.010(11)
C12 0.043(10) 0.056(12) 0.013(8) 0.002(8) 0.010(7) 0.006(9)
C13 0.048(9) 0.093(14) 0.023(8) 0.000 0.002(7) 0.000
O3 0.042(4) 0.043(4) 0.015(3) 0.000 0.003(3) 0.000
O4 0.042(4) 0.043(4) 0.015(3) 0.000 0.003(3) 0.000

loop_
_atom_type_symbol
_atom_type_description
_atom_type_scat_dispersion_real
_atom_type_scat_dispersion_imag
_atom_type_scat_source
C C 0.0033 0.0016 'International Tables Vol C Tables 4.2.6.8 and 6.1.1.4'
P P 0.1023 0.0942 'International Tables Vol C Tables 4.2.6.8 and 6.1.1.4'
Zn Zn 0.2839 1.4301 'International Tables Vol C Tables 4.2.6.8 and 6.1.1.4'
O O 0.0106 0.0060 'International Tables Vol C Tables 4.2.6.8 and 6.1.1.4'
H H 0.0000 0.0000 'International Tables Vol C Tables 4.2.6.8 and 6.1.1.4'

loop_
_geom_angle_atom_site_label_1
_geom_angle_atom_site_label_2
_geom_angle_atom_site_label_3
_geom_angle
_geom_angle_site_symmetry_1
_geom_angle_site_symmetry_3
O1 Zn O1 93.2(3) . 2_656
O1 Zn O2 162.8(3) . 7_666
O1 Zn O2 93.7(2) 2_656 7_666
O1 Zn O2 93.7(2) . 3_455
O1 Zn O2 162.8(3) 2_656 3_455
O2 Zn O2 84.2(4) 7_666 3_455
O1 Zn Zn 62.57(13) . 7_566
O1 Zn Zn 85.55(13) 2_656 7_566
O2 Zn Zn 133.8(2) 7_666 7_566
O2 Zn Zn 83.6(2) 3_455 7_566
O1 Zn Zn 85.55(13) . 7_666
O1 Zn Zn 62.57(13) 2_656 7_666
O2 Zn Zn 83.6(2) 7_666 7_666
O2 Zn Zn 133.8(2) 3_455 7_666
Zn Zn Zn 133.90(9) 7_566 7_666
O1 Zn Zn 133.42(13) . 5_676
O1 Zn Zn 133.42(13) 2_656 5_676
O2 Zn Zn 42.12(18) 7_666 5_676
O2 Zn Zn 42.12(18) 3_455 5_676
Zn Zn Zn 113.05(4) 7_566 5_676
Zn Zn Zn 113.05(5) 7_666 5_676
O1 P O1 111.6(4) 6_565 .
O1 P O2 111.3(2) 6_565 .
O1 P O2 111.3(2) . .
O1 P C1 108.3(2) 6_565 .
O1 P C1 108.3(2) . .
O2 P C1 105.9(4) . .
P O1 Zn 128.2(3) . .
P O2 Zn 128.0(3) . 7_666
P O2 Zn 128.0(3) . 3_545
Zn O2 Zn 95.8(4) 7_666 3_545
C2 C1 P 120.2(8) . .
C6 C1 P 121.3(8) . .
C1 C2 C3 121.4(13) . .
C1 C2 H2 119.3 . .
C3 C2 H2 119.3 . .
C2 C3 C4 121.8(14) . .
C2 C3 H3 119.1 . .
C4 C3 H3 119.1 . .
C5 C4 C7 122.1(9) . .
C3 C4 C7 121.2(9) . .
C4 C5 C6 121.7(13) . .
C4 C5 H5 119.2 . .
C6 C5 H5 119.2 . .
C1 C6 C5 120.0(13) . .
C1 C6 H6 120.0 . .
C5 C6 H6 120.0 . .
C12 C7 C4 122.5(10) . .
C8 C7 C4 120.8(10) . .
C9 C8 C7 122.1(16) . .
C9 C8 H8 119.0 . .
C7 C8 H8 119.0 . .
C8 C9 C10 119.7(17) . .
C8 C9 H9 120.2 . .
C10 C9 H9 120.2 . .
C11 C10 C13 122.8(12) . .
C9 C10 C13 119.2(12) . .
C10 C11 C12 121.1(16) . .
C10 C11 H11 119.4 . .
C12 C11 H11 119.4 . .
C11 C12 C7 122.4(16) . .
C11 C12 H12 118.8 . .
C7 C12 H12 118.8 . .
O3 C13 O4 124.2(14) . .
O3 C13 C10 117.2(12) . .
O4 C13 C10 118.6(11) . .
C13 O3 H3A 109.5 . .

loop_
_geom_bond_atom_site_label_1
_geom_bond_atom_site_label_2
_geom_bond_distance
_geom_bond_site_symmetry_2
Zn O1 1.931(4) .
Zn O1 1.931(4) 2_656
Zn O2 1.973(6) 7_666
Zn O2 1.973(5) 3_455
Zn Zn 2.8717(11) 7_566
Zn Zn 2.8717(11) 7_666
Zn Zn 2.927(3) 5_676
P O1 1.525(5) 6_565
P O1 1.525(4) .
P O2 1.557(9) .
P C1 1.793(10) .
O2 Zn 1.973(5) 7_666
O2 Zn 1.973(5) 3_545
C1 C2 1.363(17) .
C1 C6 1.391(17) .
C2 C3 1.38(2) .
C2 H2 0.9500 .
C3 C4 1.389(18) .
C3 H3 0.9500 .
C4 C5 1.387(18) .
C4 C7 1.497(14) .
C5 C6 1.39(2) .
C5 H5 0.9500 .
C6 H6 0.9500 .
C7 C12 1.37(2) .
C7 C8 1.38(2) .
C8 C9 1.37(2) .
C8 H8 0.9500 .
C9 C10 1.41(2) .
C9 H9 0.9500 .
C10 C11 1.36(2) .
C10 C13 1.495(18) .
C11 C12 1.37(2) .
C11 H11 0.9500 .
C12 H12 0.9500 .
C13 O3 1.221(16) .
C13 O4 1.262(16) .
O3 H3A 0.8400 .

loop_
_geom_hbond_atom_site_label_D
_geom_hbond_atom_site_label_H
_geom_hbond_atom_site_label_A
_geom_hbond_distance_DH
_geom_hbond_distance_HA
_geom_hbond_distance_DA
_geom_hbond_angle_DHA
_geom_hbond_site_symmetry_A
C2 H2 O1 0.95 2.62 3.400(16) 140.2 3_545

loop_
_geom_torsion_atom_site_label_1
_geom_torsion_atom_site_label_2
_geom_torsion_atom_site_label_3
_geom_torsion_atom_site_label_4
_geom_torsion
_geom_torsion_site_symmetry_1
_geom_torsion_site_symmetry_4
O1 P O1 Zn 113.4(3) 6_565 .
O2 P O1 Zn -11.5(5) . .
C1 P O1 Zn -127.5(4) . .
O1 P O2 Zn -132.8(4) 6_565 7_666
O1 P O2 Zn -7.7(6) . 7_666
C1 P O2 Zn 109.8(5) . 7_666
O1 P O2 Zn 7.7(6) 6_565 3_545
O1 P O2 Zn 132.8(4) . 3_545
C1 P O2 Zn -109.8(5) . 3_545
O1 P C1 C2 -84.9(10) 6_565 .
O1 P C1 C2 154.0(9) . .
O2 P C1 C2 34.5(9) . .
O1 P C1 C6 95.5(9) 6_565 .
O1 P C1 C6 -25.6(10) . .
O2 P C1 C6 -145.1(9) . .
P C1 C2 C3 -179.6(12) . .
C1 C2 C3 C4 1(2) . .
C2 C3 C4 C7 179.0(13) . .
C7 C4 C5 C6 -178.5(12) . .
P C1 C6 C5 -179.9(12) . .
C4 C5 C6 C1 -2(2) . .
C4 C7 C8 C9 179.4(16) . .
C7 C8 C9 C10 1(3) . .
C8 C9 C10 C13 178.1(16) . .
C13 C10 C11 C12 -177.8(15) . .
C10 C11 C12 C7 -2(3) . .
C4 C7 C12 C11 -179.2(15) . .
